data_7017079
loop_
_publ_author_name
'Keene, Tony D.'
'Murphy, Michael J.'
'Price, Jason R.'
'Price, David J.'
'Kepert, Cameron J.'

_publ_section_title
;
 A new modification of an old framework: Hofmann layers with unusual
 tetracyanidometallate groups.
;
_journal_issue 43
_journal_name_full 'Dalton transactions (Cambridge, England : 2003)'
_journal_page_first 11621
_journal_page_last 11628
_journal_paper_doi 10.1039/c1dt11183c
_journal_volume 40
_journal_year 2011
_chemical_formula_moiety 'C22 H14 Mn Mo N7 O2, 2(C0.50 H2 O0.50)'
_chemical_formula_sum 'C23 H18 Mn Mo N7 O3'
_chemical_formula_weight 591.32
_chemical_melting_point ?
_chemical_name_common 'MoMn(bpa) Hofmann'
_chemical_name_systematic
;
{[Mn(H~2~O)~2~]~0.5~[Mn(bpa)~2~]~0.5~
[Mo(O)(CN)~4~(bpa)~0.5~]}.MeOH
;
_space_group_IT_number 10
_symmetry_cell_setting monoclinic
_symmetry_space_group_name_Hall '-P 2y'
_symmetry_space_group_name_H-M 'P 1 2/m 1'
_atom_sites_solution_hydrogens geom
_atom_sites_solution_primary direct
_atom_sites_solution_secondary difmap
_audit_creation_method SHELXL-97
_cell_angle_alpha 90.00
_cell_angle_beta 106.545(5)
_cell_angle_gamma 90.00
_cell_formula_units_Z 2
_cell_length_a 12.2987(7)
_cell_length_b 7.6559(3)
_cell_length_c 14.6269(6)
_cell_measurement_reflns_used 5412
_cell_measurement_temperature 150.0
_cell_measurement_theta_max 29.2499
_cell_measurement_theta_min 2.8997
_cell_volume 1320.21(11)
_computing_cell_refinement
;
CrysAlisPro, Oxford Diffraction Ltd.,
Version 1.171.34.44 (release 25-10-2010 CrysAlis171 .NET)
(compiled Oct 25 2010,18:11:34)
;
_computing_data_collection
;
CrysAlisPro, Oxford Diffraction Ltd.,
Version 1.171.34.44 (release 25-10-2010 CrysAlis171 .NET)
(compiled Oct 25 2010,18:11:34)
;
_computing_data_reduction
;
CrysAlisPro, Oxford Diffraction Ltd.,
Version 1.171.34.44 (release 25-10-2010 CrysAlis171 .NET)
(compiled Oct 25 2010,18:11:34)
;
_computing_molecular_graphics 'Diamond 3.2g (Crystal Impact, 2011)'
_computing_structure_refinement 'SHELXL-97 (Sheldrick, 2008)'
_computing_structure_solution 'SIR-92 (Altomare, 1994)'
_diffrn_ambient_temperature 150.0
_diffrn_detector_area_resol_mean 10.5861
_diffrn_measured_fraction_theta_full 0.997
_diffrn_measured_fraction_theta_max 0.997
_diffrn_measurement_device_type 'SuperNova, Dual, Cu at zero, Atlas'
_diffrn_measurement_method '\w scans'
_diffrn_radiation_monochromator mirror
_diffrn_radiation_source 'SuperNova (Mo) X-ray Source'
_diffrn_radiation_type 'Mo K\a'
_diffrn_radiation_wavelength 0.7107
_diffrn_reflns_av_R_equivalents 0.0552
_diffrn_reflns_av_sigmaI/netI 0.0426
_diffrn_reflns_limit_h_max 14
_diffrn_reflns_limit_h_min -14
_diffrn_reflns_limit_k_max 7
_diffrn_reflns_limit_k_min -9
_diffrn_reflns_limit_l_max 16
_diffrn_reflns_limit_l_min -17
_diffrn_reflns_number 11530
_diffrn_reflns_theta_full 24.99
_diffrn_reflns_theta_max 24.99
_diffrn_reflns_theta_min 2.91
_exptl_absorpt_coefficient_mu 0.989
_exptl_absorpt_correction_T_max 1.00000
_exptl_absorpt_correction_T_min 0.74777
_exptl_absorpt_correction_type multi-scan
_exptl_absorpt_process_details
;
CrysAlisPro, Oxford Diffraction Ltd.,
Version 1.171.34.44 (release 25-10-2010 CrysAlis171 .NET)
(compiled Oct 25 2010,18:11:34)
Empirical absorption correction using spherical harmonics,
implemented in SCALE3 ABSPACK scaling algorithm.
;
_exptl_crystal_colour green
_exptl_crystal_density_diffrn 1.488
_exptl_crystal_density_method 'not measured'
_exptl_crystal_description block
_exptl_crystal_F_000 592
_exptl_crystal_size_max 0.12
_exptl_crystal_size_mid 0.07
_exptl_crystal_size_min 0.05
_refine_diff_density_max 3.010
_refine_diff_density_min -1.053
_refine_diff_density_rms 0.166
_refine_ls_extinction_method none
_refine_ls_goodness_of_fit_ref 1.068
_refine_ls_hydrogen_treatment constr
_refine_ls_matrix_type full
_refine_ls_number_parameters 170
_refine_ls_number_reflns 2515
_refine_ls_number_restraints 0
_refine_ls_restrained_S_all 1.068
_refine_ls_R_factor_all 0.0835
_refine_ls_R_factor_gt 0.0718
_refine_ls_shift/su_max 0.000
_refine_ls_shift/su_mean 0.000
_refine_ls_structure_factor_coef Fsqd
_refine_ls_weighting_details 'w=1/[\s^2^(Fo^2^)+(0.1231P)^2^+5.9471P] where P=(Fo^2^+2Fc^2^)/3'
_refine_ls_weighting_scheme calc
_refine_ls_wR_factor_gt 0.1921
_refine_ls_wR_factor_ref 0.2038
_reflns_number_gt 2104
_reflns_number_total 2515
_reflns_threshold_expression >2\s(I)
_cod_data_source_file c1dt11183c.txt
_cod_data_source_block compound5
_cod_depositor_comments
;
The following automatic conversions were performed:

'_chemical_melting_point' value 'N/A' was changed to '?' - the value
is undefined or not given.

Automatic conversion script
Id: cif_fix_values 1715 2011-07-08 13:25:40Z adriana 
;
_cod_database_code 7017079

loop_
_symmetry_equiv_pos_as_xyz
'x, y, z'
'-x, y, -z'
'-x, -y, -z'
'x, -y, z'

loop_
_atom_site_label
_atom_site_type_symbol
_atom_site_fract_x
_atom_site_fract_y
_atom_site_fract_z
_atom_site_U_iso_or_equiv
_atom_site_adp_type
_atom_site_occupancy
_atom_site_symmetry_multiplicity
_atom_site_calc_flag
_atom_site_refinement_flags
_atom_site_disorder_assembly
_atom_site_disorder_group
Mo1 Mo -0.09884(6) 0.5000 0.23261(4) 0.0245(3) Uani 1 2 d S . .
Mn1 Mn 0.0000 1.0000 0.0000 0.0243(5) Uani 1 4 d S . .
O1W O 0.1890(6) 1.0000 0.0470(5) 0.0456(18) Uani 1 2 d S . .
H1W1 H 0.2170 1.0295 -0.0060 0.068 Uiso 0.25 1 calc PR . .
H1W2 H 0.2159 0.8861 0.0703 0.068 Uiso 0.50 1 calc PR . .
H1W3 H 0.2155 1.0844 0.0969 0.068 Uiso 0.25 1 calc PR . .
N2 N -0.0107(5) 0.7961(7) 0.1051(4) 0.0345(13) Uani 1 1 d . . .
O1 O -0.2372(6) 0.5000 0.1748(5) 0.0445(17) Uani 1 2 d S . .
N11 N 0.1020(6) 0.5000 0.3238(5) 0.0300(17) Uani 1 2 d S . .
C16 C 0.4502(9) 0.5000 0.4781(8) 0.048(3) Uani 1 2 d S . .
N1 N -0.0881(5) 0.2033(7) 0.3981(4) 0.0318(12) Uani 1 1 d . . .
C2 C -0.0377(5) 0.6940(9) 0.1518(4) 0.0299(14) Uani 1 1 d . . .
C13 C 0.2488(9) 0.5000 0.4719(7) 0.049(3) Uani 1 2 d S . .
H13 H 0.2679 0.5000 0.5382 0.059 Uiso 1 2 calc SR . .
C11 C 0.1370(8) 0.5000 0.4202(6) 0.041(2) Uani 1 2 d S . .
H11 H 0.0824 0.5000 0.4530 0.050 Uiso 1 2 calc SR . .
C12 C 0.1856(9) 0.5000 0.2811(8) 0.046(3) Uani 1 2 d S . .
H12 H 0.1643 0.5000 0.2148 0.055 Uiso 1 2 calc SR . .
C1 C -0.0963(5) 0.3053(8) 0.3388(4) 0.0256(13) Uani 1 1 d . . .
C15 C 0.3336(8) 0.5000 0.4275(7) 0.042(2) Uani 1 2 d S . .
Mn2 Mn 0.0000 0.0000 0.5000 0.0246(5) Uani 1 4 d S . .
N21 N 0.1438(7) 0.0000 0.4311(5) 0.0316(17) Uani 1 2 d S . .
C14 C 0.2973(9) 0.5000 0.3266(8) 0.047(3) Uani 1 2 d S . .
H14 H 0.3502 0.5000 0.2921 0.056 Uiso 1 2 calc SR . .
N22 N 0.7031(10) 0.0506(14) 0.0899(8) 0.044(3) Uiso 0.50 1 d P A -1
C30 C 0.534(2) 0.145(3) 0.1308(18) 0.098(7) Uiso 0.50 1 d P A -1
H30 H 0.4682 0.2123 0.1147 0.118 Uiso 0.50 1 calc PR A -1
C32 C 0.613(2) 0.138(4) 0.073(2) 0.111(9) Uiso 0.50 1 d P A -1
H32 H 0.5947 0.2058 0.0180 0.134 Uiso 0.50 1 calc PR A -1
C28 C 0.5645(11) 0.0457(15) 0.2086(9) 0.038(3) Uiso 0.50 1 d P A -1
C24 C 0.3402(10) 0.0437(14) 0.4470(9) 0.034(3) Uiso 0.50 1 d P A -1
H24 H 0.4131 0.0599 0.4872 0.040 Uiso 0.50 1 calc PR A -1
C22 C 0.2495(9) 0.0381(14) 0.4845(8) 0.030(3) Uiso 0.50 1 d P A -1
H22 H 0.2617 0.0616 0.5490 0.036 Uiso 0.50 1 calc PR A -1
C23 C 0.2136(8) -0.0333(15) 0.2948(7) 0.027(3) Uiso 0.50 1 d P A -1
H23 H 0.2015 -0.0737 0.2327 0.033 Uiso 0.50 1 calc PR A -1
C21 C 0.1267(8) -0.0276(18) 0.3368(7) 0.026(3) Uiso 0.50 1 d P A -1
H21 H 0.0528 -0.0434 0.2985 0.032 Uiso 0.50 1 calc PR A -1
C26 C 0.4156(9) 0.0345(17) 0.3082(8) 0.033(3) Uiso 0.50 1 d P A -1
C27 C 0.4878(10) 0.0389(16) 0.2670(9) 0.037(3) Uiso 0.50 1 d P A -1
C25 C 0.3237(8) 0.025(2) 0.3502(7) 0.029(3) Uiso 0.50 1 d P A -1
C29 C 0.6680(12) -0.038(2) 0.2304(11) 0.053(4) Uiso 0.50 1 d P A -1
H29 H 0.6937 -0.0989 0.2877 0.064 Uiso 0.50 1 calc PR A -1
C31 C 0.7330(10) -0.0336(19) 0.1686(8) 0.053(4) Uiso 0.50 1 d P A -1
H31 H 0.8015 -0.0938 0.1844 0.063 Uiso 0.50 1 calc PR A -1
O91 O 0.2868(10) 0.6614(19) 0.1056(8) 0.140(7) Uiso 0.50 1 d PR A -2
H91 H 0.2461 0.7428 0.0799 0.210 Uiso 0.50 1 calc PR A -2
C92 C 0.240(2) 0.5000 0.0613(19) 0.144(9) Uiso 0.5 2 d S A -2
H92A H 0.2788 0.4037 0.0986 0.216 Uiso 0.50 1 calc PR A -2
H92B H 0.2488 0.4939 -0.0017 0.216 Uiso 0.50 1 calc SR A -2
H92C H 0.1607 0.4946 0.0575 0.216 Uiso 0.50 1 calc SR A -2

loop_
_atom_site_aniso_label
_atom_site_aniso_U_11
_atom_site_aniso_U_22
_atom_site_aniso_U_33
_atom_site_aniso_U_23
_atom_site_aniso_U_13
_atom_site_aniso_U_12
Mo1 0.0301(5) 0.0361(5) 0.0089(4) 0.000 0.0082(3) 0.000
Mn1 0.0358(11) 0.0314(10) 0.0098(8) 0.000 0.0130(7) 0.000
O1W 0.034(4) 0.083(6) 0.022(3) 0.000 0.010(3) 0.000
N2 0.052(3) 0.041(3) 0.015(2) 0.002(2) 0.016(2) 0.003(3)
O1 0.037(4) 0.065(5) 0.028(4) 0.000 0.005(3) 0.000
N11 0.031(4) 0.039(4) 0.023(4) 0.000 0.011(3) 0.000
C16 0.032(5) 0.062(7) 0.048(6) 0.000 0.008(5) 0.000
N1 0.041(3) 0.037(3) 0.021(3) 0.002(2) 0.014(2) 0.001(2)
C2 0.044(4) 0.038(4) 0.010(3) 0.000(3) 0.010(3) 0.004(3)
C13 0.034(6) 0.085(8) 0.026(5) 0.000 0.005(4) 0.000
C11 0.033(5) 0.075(7) 0.018(5) 0.000 0.010(4) 0.000
C12 0.036(6) 0.075(8) 0.032(5) 0.000 0.017(4) 0.000
C1 0.030(3) 0.034(3) 0.016(3) -0.005(3) 0.012(2) -0.001(3)
C15 0.031(5) 0.055(6) 0.038(6) 0.000 0.007(4) 0.000
Mn2 0.0367(11) 0.0304(10) 0.0114(9) 0.000 0.0144(8) 0.000
N21 0.039(4) 0.042(4) 0.018(4) 0.000 0.015(3) 0.000
C14 0.032(5) 0.068(7) 0.045(6) 0.000 0.018(5) 0.000

loop_
_atom_type_symbol
_atom_type_description
_atom_type_scat_dispersion_real
_atom_type_scat_dispersion_imag
_atom_type_scat_source
C C 0.0033 0.0016 'International Tables Vol C Tables 4.2.6.8 and 6.1.1.4'
H H 0.0000 0.0000 'International Tables Vol C Tables 4.2.6.8 and 6.1.1.4'
N N 0.0061 0.0033 'International Tables Vol C Tables 4.2.6.8 and 6.1.1.4'
Mn Mn 0.3368 0.7283 'International Tables Vol C Tables 4.2.6.8 and 6.1.1.4'
Mo Mo -1.6832 0.6857 'International Tables Vol C Tables 4.2.6.8 and 6.1.1.4'
O O 0.0106 0.0060 'International Tables Vol C Tables 4.2.6.8 and 6.1.1.4'

loop_
_geom_angle_atom_site_label_1
_geom_angle_atom_site_label_2
_geom_angle_atom_site_label_3
_geom_angle
_geom_angle_site_symmetry_1
_geom_angle_site_symmetry_3
O1 Mo1 C1 99.7(2) . 4_565
O1 Mo1 C1 99.7(2) . .
C1 Mo1 C1 88.0(3) 4_565 .
O1 Mo1 C2 100.7(2) . .
C1 Mo1 C2 89.0(2) 4_565 .
C1 Mo1 C2 159.5(2) . .
O1 Mo1 C2 100.7(2) . 4_565
C1 Mo1 C2 159.5(2) 4_565 4_565
C1 Mo1 C2 89.0(2) . 4_565
C2 Mo1 C2 86.8(3) . 4_565
O1 Mo1 N11 177.6(3) . .
C1 Mo1 N11 78.5(2) 4_565 .
C1 Mo1 N11 78.5(2) . .
C2 Mo1 N11 81.0(2) . .
C2 Mo1 N11 81.0(2) 4_565 .
N2 Mn1 N2 180.00(19) 2 4_575
N2 Mn1 N2 90.7(3) 2 .
N2 Mn1 N2 89.3(3) 4_575 .
N2 Mn1 N2 89.3(3) 2 3_575
N2 Mn1 N2 90.7(3) 4_575 3_575
N2 Mn1 N2 180.0(3) . 3_575
N2 Mn1 O1W 87.20(19) 2 .
N2 Mn1 O1W 92.80(19) 4_575 .
N2 Mn1 O1W 92.80(19) . .
N2 Mn1 O1W 87.20(19) 3_575 .
N2 Mn1 O1W 92.80(19) 2 3_575
N2 Mn1 O1W 87.20(19) 4_575 3_575
N2 Mn1 O1W 87.20(19) . 3_575
N2 Mn1 O1W 92.80(19) 3_575 3_575
O1W Mn1 O1W 180.0 . 3_575
Mn1 O1W H1W1 109.5 . .
Mn1 O1W H1W2 109.5 . .
H1W1 O1W H1W2 109.5 . .
Mn1 O1W H1W3 109.5 . .
H1W1 O1W H1W3 109.5 . .
H1W2 O1W H1W3 109.5 . .
C2 N2 Mn1 167.1(5) . .
C12 N11 C11 115.2(8) . .
C12 N11 Mo1 122.1(6) . .
C11 N11 Mo1 122.7(6) . .
C16 C16 C15 179.6(16) 3_666 .
C1 N1 Mn2 155.0(5) . .
N2 C2 Mo1 176.3(6) . .
C11 C13 C15 121.1(9) . .
C11 C13 H13 119.5 . .
C15 C13 H13 119.5 . .
N11 C11 C13 123.2(9) . .
N11 C11 H11 118.4 . .
C13 C11 H11 118.4 . .
N11 C12 C14 125.3(10) . .
N11 C12 H12 117.3 . .
C14 C12 H12 117.3 . .
N1 C1 Mo1 175.9(5) . .
C13 C15 C14 115.9(9) . .
C13 C15 C16 122.9(10) . .
C14 C15 C16 121.2(10) . .
N1 Mn2 N1 180.0(2) 4 2_556
N1 Mn2 N1 89.4(3) 4 .
N1 Mn2 N1 90.6(3) 2_556 .
N1 Mn2 N1 90.6(3) 4 3_556
N1 Mn2 N1 89.4(3) 2_556 3_556
N1 Mn2 N1 180.000(1) . 3_556
N1 Mn2 N21 90.28(19) 4 3_556
N1 Mn2 N21 89.72(19) 2_556 3_556
N1 Mn2 N21 90.28(19) . 3_556
N1 Mn2 N21 89.72(19) 3_556 3_556
N1 Mn2 N21 89.72(19) 4 .
N1 Mn2 N21 90.28(19) 2_556 .
N1 Mn2 N21 89.72(19) . .
N1 Mn2 N21 90.28(19) 3_556 .
N21 Mn2 N21 180.000(1) 3_556 .
C22 N21 C22 25.1(10) . 4
C22 N21 C21 113.8(8) . 4
C22 N21 C21 118.1(8) 4 4
C22 N21 C21 118.1(8) . .
C22 N21 C21 113.8(8) 4 .
C21 N21 C21 18.0(12) 4 .
C22 N21 Mn2 119.2(6) . .
C22 N21 Mn2 119.2(6) 4 .
C21 N21 Mn2 122.6(6) 4 .
C21 N21 Mn2 122.6(6) . .
C12 C14 C15 119.4(9) . .
C12 C14 H14 120.3 . .
C15 C14 H14 120.3 . .
C32 N22 C31 117.0(18) . .
C28 C30 C32 114(2) . .
C28 C30 H30 123.2 . .
C32 C30 H30 123.2 . .
N22 C32 C30 127(3) . .
N22 C32 H32 116.5 . .
C30 C32 H32 116.5 . .
C30 C28 C29 118.8(16) . .
C30 C28 C27 116.9(16) . .
C29 C28 C27 124.2(12) . .
C22 C24 C25 120.4(11) . .
C22 C24 H24 119.8 . .
C25 C24 H24 119.8 . .
N21 C22 C24 122.3(10) . .
N21 C22 H22 118.9 . .
C24 C22 H22 118.9 . .
C21 C23 C25 117.7(9) . .
C21 C23 H23 121.1 . .
C25 C23 H23 121.1 . .
N21 C21 C23 123.0(9) . .
N21 C21 H21 118.5 . .
C23 C21 H21 118.5 . .
C27 C26 C25 175.5(12) . .
C26 C27 C28 174.0(13) . .
C24 C25 C26 122.1(10) . .
C24 C25 C23 116.7(10) . .
C26 C25 C23 120.3(10) . .
C31 C29 C28 120.6(14) . .
C31 C29 H29 119.7 . .
C28 C29 H29 119.7 . .
N22 C31 C29 122.5(13) . .
N22 C31 H31 118.7 . .
C29 C31 H31 118.7 . .
C92 O91 H91 109.5 . .
O91 C92 H92A 109.5 . .
O91 C92 H92B 109.5 . .
H92A C92 H92B 109.5 . .
O91 C92 H92C 109.5 . .
H92A C92 H92C 109.5 . .
H92B C92 H92C 109.5 . .

loop_
_geom_bond_atom_site_label_1
_geom_bond_atom_site_label_2
_geom_bond_distance
_geom_bond_site_symmetry_2
Mo1 O1 1.670(7) .
Mo1 C1 2.147(6) 4_565
Mo1 C1 2.147(6) .
Mo1 C2 2.162(6) .
Mo1 C2 2.162(6) 4_565
Mo1 N11 2.451(7) .
Mn1 N2 2.221(5) 2
Mn1 N2 2.221(5) 4_575
Mn1 N2 2.221(5) .
Mn1 N2 2.221(5) 3_575
Mn1 O1W 2.228(7) .
Mn1 O1W 2.228(7) 3_575
O1W H1W1 0.9600 .
O1W H1W2 0.9600 .
O1W H1W3 0.9600 .
N2 C2 1.147(8) .
N11 C12 1.345(12) .
N11 C11 1.353(11) .
C16 C16 1.21(2) 3_666
C16 C15 1.414(14) .
N1 C1 1.150(8) .
N1 Mn2 2.213(5) .
C13 C11 1.367(14) .
C13 C15 1.378(14) .
C13 H13 0.9300 .
C11 H11 0.9300 .
C12 C14 1.346(15) .
C12 H12 0.9300 .
C15 C14 1.414(15) .
Mn2 N1 2.213(5) 4
Mn2 N1 2.213(5) 2_556
Mn2 N1 2.213(5) 3_556
Mn2 N21 2.272(7) 3_556
Mn2 N21 2.272(7) .
N21 C22 1.344(13) .
N21 C22 1.344(13) 4
N21 C21 1.351(12) 4
N21 C21 1.351(12) .
C14 H14 0.9300 .
N22 C32 1.26(3) .
N22 C31 1.279(16) .
C30 C28 1.33(3) .
C30 C32 1.46(3) .
C30 H30 0.9300 .
C32 H32 0.9300 .
C28 C29 1.380(18) .
C28 C27 1.443(17) .
C24 C22 1.377(16) .
C24 C25 1.379(16) .
C24 H24 0.9300 .
C22 H22 0.9300 .
C23 C21 1.376(14) .
C23 C25 1.438(15) .
C23 H23 0.9300 .
C21 H21 0.9300 .
C26 C27 1.207(16) .
C26 C25 1.433(14) .
C29 C31 1.368(18) .
C29 H29 0.9300 .
C31 H31 0.9300 .
O91 C92 1.437(18) .
O91 H91 0.8200 .
C92 H92A 0.9600 .
C92 H92B 0.9600 .
C92 H92C 0.9600 .
